data_4110572
loop_
_publ_author_name
'Brandi L. Schottel'
'Helen T. Chifotides'
'Mikhail Shatruk'
'Abdellatif Chouai'
'Lisa M. P\'erez'
'John Bacsa'
'Kim R. Dunbar'

_publ_contact_author_address
; 
Department of Chemistry
Texas A&M University
PO Box 30012 
College Station 
Texas 77842-3012 
USA
;
_publ_contact_author_email bschottel@mail.chem.tamu.edu
_publ_contact_author_fax (979)8457177
_publ_contact_author_name 'Schottel, Brandi'
_publ_contact_author_phone (979)8621485
_publ_section_title
;
 Anion-\p Interactions as Controlling Elements in Self-Assembly Reactions
 of Ag(I) Complexes with \p-Acidic Aromatic Rings
;
_journal_name_full 'Journal of the American Chemical Society'
_journal_page_first 5895
_journal_page_last 5912
_journal_paper_doi 10.1021/ja0606273
_journal_volume 128
_journal_year 2006
_chemical_formula_sum 'C12 H8 Ag F6 N6 P'
_chemical_formula_weight 489.08
_chemical_name_common {[Ag(bptz)][PF6]}n
_space_group_IT_number 2
_symmetry_cell_setting triclinic
_symmetry_space_group_name_Hall '-P 1'
_symmetry_space_group_name_H-M 'P -1'
_atom_sites_solution_hydrogens geom
_atom_sites_solution_primary direct
_atom_sites_solution_secondary difmap
_audit_creation_method SHELXL-97
_cell_angle_alpha 65.05(3)
_cell_angle_beta 74.80(3)
_cell_angle_gamma 86.85(3)
_cell_formula_units_Z 1
_cell_length_a 7.2840(15)
_cell_length_b 7.6870(15)
_cell_length_c 7.8270(16)
_cell_measurement_temperature 110(2)
_cell_volume 382.67(18)
_computing_cell_refinement 'SMART V5.625 (Bruker, 2000)'
_computing_data_collection 'SMART V5.625 (Bruker, 2000)'
_computing_data_reduction 'SAINT V6.32 (Bruker, 2001)'
_computing_molecular_graphics 'X-Seed (Barbour, 2001)'
_computing_structure_refinement 'SHELXL-97 (Sheldrick, 1997)'
_computing_structure_solution 'SHELXS-97 (Sheldrick, 1997)'
_diffrn_ambient_temperature 110(2)
_diffrn_measured_fraction_theta_full 0.856
_diffrn_measured_fraction_theta_max 0.856
_diffrn_measurement_device_type 'SMART APEX CCD area-detector'
_diffrn_measurement_method 'profile data from \w scans'
_diffrn_radiation_monochromator graphite
_diffrn_radiation_source 'fine-focus sealed tube'
_diffrn_radiation_type MoK\a
_diffrn_radiation_wavelength 0.71073
_diffrn_reflns_av_R_equivalents 0.0198
_diffrn_reflns_av_sigmaI/netI 0.0481
_diffrn_reflns_limit_h_max 8
_diffrn_reflns_limit_h_min -9
_diffrn_reflns_limit_k_max 9
_diffrn_reflns_limit_k_min -9
_diffrn_reflns_limit_l_max 7
_diffrn_reflns_limit_l_min -10
_diffrn_reflns_number 2282
_diffrn_reflns_theta_full 27.51
_diffrn_reflns_theta_max 27.51
_diffrn_reflns_theta_min 2.90
_diffrn_standards_decay_% 0
_exptl_absorpt_coefficient_mu 1.500
_exptl_absorpt_correction_T_max 0.8175
_exptl_absorpt_correction_T_min 0.6618
_exptl_absorpt_correction_type multi-scan
_exptl_absorpt_process_details 'SADABS v2.03 (Bruker, 2003)'
_exptl_crystal_colour violet
_exptl_crystal_density_diffrn 2.122
_exptl_crystal_description needle
_exptl_crystal_F_000 238
_exptl_crystal_size_max 0.30
_exptl_crystal_size_mid 0.20
_exptl_crystal_size_min 0.14
_refine_diff_density_max 1.653
_refine_diff_density_min -1.060
_refine_diff_density_rms 0.153
_refine_ls_extinction_method none
_refine_ls_goodness_of_fit_ref 1.069
_refine_ls_hydrogen_treatment mixed
_refine_ls_matrix_type full
_refine_ls_number_parameters 121
_refine_ls_number_reflns 1503
_refine_ls_number_restraints 0
_refine_ls_restrained_S_all 1.069
_refine_ls_R_factor_all 0.0796
_refine_ls_R_factor_gt 0.0641
_refine_ls_shift/su_max 0.000
_refine_ls_shift/su_mean 0.000
_refine_ls_structure_factor_coef Fsqd
_refine_ls_weighting_details 'calc w=1/[\s^2^(Fo^2^)+(0.0715P)^2^+2.2462P] where P=(Fo^2^+2Fc^2^)/3'
_refine_ls_weighting_scheme calc
_refine_ls_wR_factor_gt 0.1415
_refine_ls_wR_factor_ref 0.1480
_reflns_number_gt 1260
_reflns_number_total 1503
_reflns_threshold_expression >2sigma(I)
_cod_data_source_file ja0606273si20060203_043553.cif
_cod_data_source_block c:\structures\bs0014\work\bs014
_cod_original_cell_volume 382.67(13)
_cod_database_code 4110572

loop_
_symmetry_equiv_pos_as_xyz
'x, y, z'
'-x, -y, -z'

loop_
_atom_site_label
_atom_site_type_symbol
_atom_site_fract_x
_atom_site_fract_y
_atom_site_fract_z
_atom_site_U_iso_or_equiv
_atom_site_adp_type
_atom_site_occupancy
_atom_site_symmetry_multiplicity
_atom_site_calc_flag
_atom_site_refinement_flags
Ag1 Ag 0.5000 0.5000 0.0000 0.0357(3) Uani 1 2 d S
P1 P -0.5000 0.0000 0.5000 0.0188(5) Uani 1 2 d S
F1 F -0.6291(10) 0.1552(10) 0.3902(8) 0.074(2) Uani 1 1 d .
F2 F -0.4540(7) 0.1363(7) 0.5920(7) 0.0446(12) Uani 1 1 d .
F3 F -0.3242(7) 0.0885(7) 0.3157(7) 0.0485(13) Uani 1 1 d .
N1 N 0.2159(8) 0.5708(7) 0.1356(7) 0.0189(11) Uani 1 1 d .
N2 N 0.5287(7) 0.8143(7) 0.0338(7) 0.0168(11) Uani 1 1 d .
N3 N 0.3212(7) 1.0615(7) 0.0394(7) 0.0164(11) Uani 1 1 d .
C1 C 0.0686(9) 0.4439(9) 0.2098(9) 0.0209(14) Uani 1 1 d .
H1 H 0.0883 0.3242 0.2014 0.025 Uiso 1 1 calc R
C2 C -0.1117(10) 0.4758(10) 0.2983(10) 0.0251(15) Uani 1 1 d .
H2 H -0.2143 0.3821 0.3463 0.030 Uiso 1 1 calc R
C3 C -0.1397(10) 0.6479(10) 0.3159(10) 0.0239(14) Uani 1 1 d .
H3 H -0.2617 0.6730 0.3791 0.029 Uiso 1 1 calc R
C4 C 0.0121(9) 0.7824(9) 0.2401(9) 0.0199(13) Uani 1 1 d .
H4 H -0.0041 0.9025 0.2481 0.024 Uiso 1 1 calc R
C5 C 0.1890(9) 0.7389(9) 0.1520(8) 0.0166(13) Uani 1 1 d .
C6 C 0.3552(9) 0.8793(8) 0.0704(8) 0.0141(12) Uani 1 1 d .

loop_
_atom_site_aniso_label
_atom_site_aniso_U_11
_atom_site_aniso_U_22
_atom_site_aniso_U_33
_atom_site_aniso_U_23
_atom_site_aniso_U_13
_atom_site_aniso_U_12
Ag1 0.0221(5) 0.0260(4) 0.0624(6) -0.0324(4) 0.0064(4) 0.0022(3)
P1 0.0215(13) 0.0198(11) 0.0161(12) -0.0092(9) -0.0037(9) 0.0009(9)
F1 0.097(5) 0.096(5) 0.047(3) -0.042(3) -0.036(3) 0.056(4)
F2 0.056(3) 0.044(3) 0.041(3) -0.025(2) -0.012(2) 0.002(2)
F3 0.054(3) 0.055(3) 0.032(3) -0.020(2) 0.002(2) -0.004(2)
N1 0.020(3) 0.018(2) 0.019(3) -0.009(2) -0.004(2) 0.002(2)
N2 0.018(3) 0.018(2) 0.019(3) -0.011(2) -0.008(2) 0.006(2)
N3 0.017(3) 0.019(2) 0.015(3) -0.007(2) -0.007(2) 0.004(2)
C1 0.025(4) 0.020(3) 0.020(3) -0.010(3) -0.006(3) 0.001(3)
C2 0.026(4) 0.026(3) 0.024(3) -0.009(3) -0.009(3) -0.003(3)
C3 0.022(4) 0.028(3) 0.020(3) -0.009(3) -0.007(3) 0.006(3)
C4 0.021(4) 0.022(3) 0.019(3) -0.012(3) -0.006(2) 0.007(3)
C5 0.019(3) 0.020(3) 0.012(3) -0.006(2) -0.008(2) 0.004(2)
C6 0.021(3) 0.016(3) 0.009(3) -0.008(2) -0.007(2) 0.005(2)

loop_
_atom_type_symbol
_atom_type_description
_atom_type_scat_dispersion_real
_atom_type_scat_dispersion_imag
_atom_type_scat_source
C C 0.0033 0.0016 'International Tables Vol C Tables 4.2.6.8 and 6.1.1.4'
H H 0.0000 0.0000 'International Tables Vol C Tables 4.2.6.8 and 6.1.1.4'
N N 0.0061 0.0033 'International Tables Vol C Tables 4.2.6.8 and 6.1.1.4'
Ag Ag -0.8971 1.1015 'International Tables Vol C Tables 4.2.6.8 and 6.1.1.4'
P P 0.1023 0.0942 'International Tables Vol C Tables 4.2.6.8 and 6.1.1.4'
F F 0.0171 0.0103 'International Tables Vol C Tables 4.2.6.8 and 6.1.1.4'

loop_
_geom_angle_atom_site_label_1
_geom_angle_atom_site_label_2
_geom_angle_atom_site_label_3
_geom_angle
_geom_angle_site_symmetry_1
_geom_angle_site_symmetry_3
N1 Ag1 N1 180.0 . 2_665
N1 Ag1 N2 69.91(18) . .
N1 Ag1 N2 110.09(18) 2_665 .
N1 Ag1 N2 110.09(18) . 2_665
N1 Ag1 N2 69.91(18) 2_665 2_665
N2 Ag1 N2 180.0(2) . 2_665
F1 P1 F1 180.000(1) 2_456 .
F1 P1 F3 89.8(3) 2_456 .
F1 P1 F3 90.2(3) . .
F1 P1 F3 90.2(3) 2_456 2_456
F1 P1 F3 89.8(3) . 2_456
F3 P1 F3 180.0(5) . 2_456
F1 P1 F2 90.3(3) 2_456 .
F1 P1 F2 89.7(3) . .
F3 P1 F2 92.9(3) . .
F3 P1 F2 87.1(3) 2_456 .
F1 P1 F2 89.7(3) 2_456 2_456
F1 P1 F2 90.3(3) . 2_456
F3 P1 F2 87.1(3) . 2_456
F3 P1 F2 92.9(3) 2_456 2_456
F2 P1 F2 180.00(19) . 2_456
C1 N1 C5 118.2(6) . .
C1 N1 Ag1 120.0(4) . .
C5 N1 Ag1 121.8(4) . .
N3 N2 C6 118.2(5) 2_675 .
N3 N2 Ag1 128.3(4) 2_675 .
C6 N2 Ag1 109.3(4) . .
N2 N3 C6 117.1(5) 2_675 .
N1 C1 C2 123.6(6) . .
C1 C2 C3 118.4(6) . .
C4 C3 C2 119.1(6) . .
C3 C4 C5 118.8(6) . .
N1 C5 C4 122.0(6) . .
N1 C5 C6 117.8(5) . .
C4 C5 C6 120.2(5) . .
N3 C6 N2 124.7(5) . .
N3 C6 C5 117.7(5) . .
N2 C6 C5 117.6(5) . .

loop_
_geom_bond_atom_site_label_1
_geom_bond_atom_site_label_2
_geom_bond_distance
_geom_bond_site_symmetry_2
Ag1 N1 2.218(5) .
Ag1 N1 2.218(5) 2_665
Ag1 N2 2.564(5) .
Ag1 N2 2.564(5) 2_665
P1 F1 1.575(6) 2_456
P1 F1 1.575(5) .
P1 F3 1.576(5) .
P1 F3 1.576(5) 2_456
P1 F2 1.590(5) .
P1 F2 1.590(5) 2_456
N1 C1 1.323(8) .
N1 C5 1.350(8) .
N2 N3 1.327(7) 2_675
N2 C6 1.338(9) .
N3 N2 1.327(7) 2_675
N3 C6 1.337(8) .
C1 C2 1.377(10) .
C2 C3 1.385(10) .
C3 C4 1.382(9) .
C4 C5 1.389(9) .
C5 C6 1.482(8) .
